data_1551903
loop_
_publ_author_name
'J. Lopez-Cabrelles'
'S. Manas-Valero'
'I. J. Vitorica-Yrezabal'
'P. J. Bereciartua'
'J. A. Rodriguez-Velamazan'
'J. C. Waerenborgh'
'B. J. C. Vieira'
'D. Davidovikj'
'P. G. Steeneken'
'H. S. J. van der Zant'
'G. Minguez Espallargas'
'E. Coronado'

_publ_section_title
;
 Isoreticular two-dimensional magnetic coordination polymers prepared
 through pre-synthetic ligand functionalization
;
_journal_name_full 'Nature Chemistry'
_journal_page_first 1001
_journal_page_last 1007
_journal_paper_doi 10.1038/s41557-018-0113-9
_journal_volume 10
_journal_year 2018
_chemical_formula_moiety '0.5(C28 H16 Cl4 Fe2 N8)'
_chemical_formula_sum 'C14 H8 Cl2 Fe N4'
_chemical_formula_weight 358.99
_space_group_crystal_system monoclinic
_space_group_IT_number 15
_space_group_name_Hall '-C 2yc'
_space_group_name_H-M_alt 'C 1 2/c 1'
_atom_sites_solution_hydrogens geom
_cell_angle_alpha 90
_cell_angle_beta 93.540(5)
_cell_angle_gamma 90
_cell_formula_units_Z 4
_cell_length_a 8.3680(5)
_cell_length_b 8.3711(5)
_cell_length_c 21.6926(14)
_cell_measurement_reflns_used 3740
_cell_measurement_temperature 293(2)
_cell_measurement_theta_max 24.5680
_cell_measurement_theta_min 1.7830
_cell_volume 1516.65(16)
_computing_cell_refinement 'CrysAlisPro 1.171.39.27b (Rigaku OD, 2015)'
_computing_data_collection 'CrysAlisPro 1.171.39.27b (Rigaku OD, 2015)'
_computing_data_reduction 'CrysAlisPro 1.171.39.27b (Rigaku OD, 2015)'
_computing_molecular_graphics 'Olex2 (Dolomanov et al., 2009)'
_computing_publication_material 'Olex2 (Dolomanov et al., 2009)'
_computing_structure_refinement 'ShelXL (Sheldrick, 2015)'
_diffrn_ambient_temperature 293(2)
_diffrn_detector 'Photon counting pixel array'
_diffrn_measured_fraction_theta_full 0.997
_diffrn_measured_fraction_theta_max 0.991
_diffrn_measurement_details
;
List of Runs (angles in degrees, time in seconds):

  # Type    Start    End  Width  t~exp~   \w     \q     \k     \f   Frames
--------------------------------------------------------------------------
  1  \w   -145.00  24.00   1.00    0.20    --   30.00   0.00   0.00  169
  2  \w   -145.00  24.00   1.00    0.20    --   30.00   0.00 120.00  169
  3  \w   -145.00  24.00   1.00    0.20    --   30.00   0.00 240.00  169
  4  \f      0.00 179.00   1.00    0.20   0.00   0.00   0.00    --   179
;
_diffrn_measurement_device 'Fixed \c 3-circle diffractometer'
_diffrn_measurement_device_type 'Fluid Film Devices'
_diffrn_measurement_method 'shutterless scans'
_diffrn_measurement_specimen_support 'MiTeGen MicroMount'
_diffrn_orient_matrix_type 'CrysAlisPro convention (1999,Acta A55,543-557)'
_diffrn_orient_matrix_UB_11 0.0008462000
_diffrn_orient_matrix_UB_12 -0.0357234000
_diffrn_orient_matrix_UB_13 0.0286104000
_diffrn_orient_matrix_UB_21 -0.0180481000
_diffrn_orient_matrix_UB_22 0.0722275000
_diffrn_orient_matrix_UB_23 0.0130548000
_diffrn_orient_matrix_UB_31 -0.0803855000
_diffrn_orient_matrix_UB_32 -0.0165617000
_diffrn_orient_matrix_UB_33 -0.0046357000
_diffrn_radiation_monochromator 'Silicon 111'
_diffrn_radiation_probe x-ray
_diffrn_radiation_wavelength 0.6889
_diffrn_reflns_av_unetI/netI 0.0651
_diffrn_reflns_Laue_measured_fraction_full 0.997
_diffrn_reflns_Laue_measured_fraction_max 0.991
_diffrn_reflns_limit_h_max 10
_diffrn_reflns_limit_h_min -10
_diffrn_reflns_limit_k_max 10
_diffrn_reflns_limit_k_min -10
_diffrn_reflns_limit_l_max 26
_diffrn_reflns_limit_l_min -26
_diffrn_reflns_number 1376
_diffrn_reflns_point_group_measured_fraction_full 0.997
_diffrn_reflns_point_group_measured_fraction_max 0.991
_diffrn_reflns_theta_full 24.415
_diffrn_reflns_theta_max 24.581
_diffrn_reflns_theta_min 1.823
_diffrn_source synchrotron
_exptl_absorpt_coefficient_mu 1.239
_exptl_absorpt_correction_T_max 1.00000
_exptl_absorpt_correction_T_min 0.67532
_exptl_absorpt_correction_type multi-scan
_exptl_absorpt_process_details
;
CrysAlisPro 1.171.39.27b (Rigaku Oxford Diffraction, 2015)
Empirical absorption correction using spherical harmonics,
 implemented in SCALE3 ABSPACK scaling algorithm.
;
_exptl_crystal_colour 'clear light colourless'
_exptl_crystal_colour_lustre clear
_exptl_crystal_colour_modifier light
_exptl_crystal_colour_primary colourless
_exptl_crystal_density_diffrn 1.572
_exptl_crystal_description plate
_exptl_crystal_F_000 720
_exptl_crystal_size_max 0.1
_exptl_crystal_size_mid 0.1
_exptl_crystal_size_min 0.03
_refine_diff_density_max 1.115
_refine_diff_density_min -0.682
_refine_diff_density_rms 0.127
_refine_ls_extinction_coef .
_refine_ls_extinction_method none
_refine_ls_goodness_of_fit_ref 1.160
_refine_ls_hydrogen_treatment constr
_refine_ls_matrix_type full
_refine_ls_number_parameters 180
_refine_ls_number_reflns 1376
_refine_ls_number_restraints 157
_refine_ls_restrained_S_all 1.116
_refine_ls_R_factor_all 0.0936
_refine_ls_R_factor_gt 0.0919
_refine_ls_shift/su_max 0.000
_refine_ls_shift/su_mean 0.000
_refine_ls_structure_factor_coef Fsqd
_refine_ls_weighting_details 'w=1/[\s^2^(Fo^2^)+(0.0820P)^2^+10.1372P] where P=(Fo^2^+2Fc^2^)/3'
_refine_ls_weighting_scheme calc
_refine_ls_wR_factor_gt 0.2328
_refine_ls_wR_factor_ref 0.2340
_reflns_Friedel_coverage 0.000
_reflns_Friedel_fraction_full .
_reflns_Friedel_fraction_max .
_reflns_number_gt 1341
_reflns_number_total 1376
_reflns_threshold_expression 'I > 2\s(I)'
_cod_data_source_file 41557_2018_113_MOESM2_ESM.cif
_cod_data_source_block m_fe2_o_cl_collection1_
_cod_database_code 1551903
_chemical_oxdiff_formula FeN4C30H20Cl
_shelx_space_group_comment
;
The symmetry employed for this shelxl refinement is uniquely defined
by the following loop, which should always be used as a source of
symmetry information in preference to the above space-group names.
They are only intended as comments.
;
_reflns_odcompleteness_completeness 99.13
_reflns_odcompleteness_iscentric 1
_reflns_odcompleteness_theta 24.52
_olex2_refinement_description
;
1. Twinned data refinement
 Scales: 0.40(17)
 0.158(6) 0.221(9) 0.11(12) 0.11(12)
2. Fixed Uiso
 At 1.2 times of:
  All C(H) groups
3. Restrained distances
 Cl3-C7A \\sim Cl4-C8A \\sim Cl2-C8 \\sim Cl1-C7
 with sigma of 0.002
4. Restrained planarity
 Cl2, C8, C9, C4, C5, C6, C7
 with sigma of 0.1
 Cl1, C7, C6, C5, C4, C9, C8
 with sigma of 0.1
 Cl3, C7A, C6A, C5A, C4A, C9A, C8A
 with sigma of 0.1
 Cl4, C8A, C9A, C4A, C5A, C6A, C7A
 with sigma of 0.1
5. Uiso/Uaniso restraints and constraints
Cl2 \\sim Cl1: within 2A with sigma of 0.002 and sigma for terminal atoms of
0.004
6. Rigid body (RIGU) restrains
 C2, N3, N1, C4, C5, C6, C7, C8, C9
 with sigma for 1-2 distances of 0.004 and sigma for 1-3 distances of 0.004
 C6A, C7A, Cl4, C8A, C8A, C9A, C4A, C5A, N1, N3, C2A
 with sigma for 1-2 distances of 0.004 and sigma for 1-3 distances of 0.004
7. Others
 Sof(Cl1)=Sof(H8)=0.5*(1-FVAR(2))
 Sof(Cl2)=Sof(H7)=0.5*FVAR(2)
 Sof(Cl3)=Sof(H8A)=0.5*(1-FVAR(3))
 Sof(Cl4)=Sof(H7A)=0.5*FVAR(3)
 Fixed Sof: C2A(0.5) H2A(0.5) C4(0.5) C5(0.5) C6(0.5) H6(0.5) C9(0.5) H9(0.5)
 C8(0.5) C7(0.5) C7A(0.5) C6A(0.5) H6A(0.5) C5A(0.5) C4A(0.5) C9A(0.5) H9A(0.5)
 C8A(0.5) C2(0.5) H2(0.5)
8.a Aromatic/amide H refined with riding coordinates:
 C2A(H2A), C6(H6), C9(H9), C8(H8), C7(H7), C7A(H7A), C6A(H6A), C9A(H9A),
 C8A(H8A), C2(H2)
8.b Fitted hexagon refined as free rotating group:
 C7A(C6A,C5A,C4A,C9A,C8A)
;
_olex2_submission_special_instructions 'No special instructions were received'
_oxdiff_exptl_absorpt_empirical_details
;
Empirical correction (ABSPACK) includes:
- Absorption correction using spherical harmonics
- Frame scaling
;
_oxdiff_exptl_absorpt_empirical_full_max 2.261
_oxdiff_exptl_absorpt_empirical_full_min 0.493

loop_
_space_group_symop_operation_xyz
'x, y, z'
'-x, y, -z+1/2'
'x+1/2, y+1/2, z'
'-x+1/2, y+1/2, -z+1/2'
'-x, -y, -z'
'x, -y, z-1/2'
'-x+1/2, -y+1/2, -z'
'x+1/2, -y+1/2, z-1/2'

loop_
_atom_site_label
_atom_site_type_symbol
_atom_site_fract_x
_atom_site_fract_y
_atom_site_fract_z
_atom_site_U_iso_or_equiv
_atom_site_adp_type
_atom_site_occupancy
_atom_site_site_symmetry_order
_atom_site_calc_flag
_atom_site_refinement_flags_posn
_atom_site_refinement_flags_adp
_atom_site_refinement_flags_occupancy
_atom_site_disorder_assembly
_atom_site_disorder_group
Fe1 Fe 1.0000 0.29201(19) 0.2500 0.0411(5) Uani 1 2 d S T P C .
N3 N 0.6620(8) -0.0567(8) 0.2933(3) 0.0415(13) Uani 1 1 d . U . . .
N1 N 0.8560(8) 0.1404(8) 0.2949(3) 0.0429(14) Uani 1 1 d . U . . .
Cl2 Cl 0.965(2) -0.3667(11) 0.4804(6) 0.157(9) Uani 0.379(9) 1 d D U . A -7
Cl4 Cl 0.3788(11) 0.220(2) 0.4789(5) 0.129(8) Uani 0.348(10) 1 d D U . B -5
C2A C 0.796(2) 0.000(2) 0.2683(8) 0.045(3) Uani 0.5 1 d . U . C 2
H2A H 0.8433 -0.0504 0.2360 0.054 Uiso 0.5 1 calc R . . C 2
Cl1 Cl 1.1909(19) -0.156(2) 0.4748(8) 0.048(7) Uani 0.121(9) 1 d D U . A -4
C4 C 0.775(2) -0.091(2) 0.3418(7) 0.048(3) Uani 0.5 1 d . U . A 1
C5 C 0.898(2) 0.027(2) 0.3431(8) 0.046(3) Uani 0.5 1 d . U . A 1
Cl3 Cl 0.594(3) 0.445(2) 0.4796(7) 0.099(11) Uani 0.152(10) 1 d D . . B -6
C6 C 1.029(3) 0.032(2) 0.3856(9) 0.061(5) Uani 0.5 1 d . U . A 1
H6 H 1.0993 0.1180 0.3888 0.073 Uiso 0.5 1 calc R . . A 1
C9 C 0.790(3) -0.218(2) 0.3834(9) 0.063(5) Uani 0.5 1 d . U . A 1
H9 H 0.7137 -0.2983 0.3839 0.075 Uiso 0.5 1 calc R . . A 1
C8 C 0.933(3) -0.2179(18) 0.4267(7) 0.077(6) Uani 0.5 1 d D U . A 1
H8 H 0.9488 -0.2970 0.4566 0.093 Uiso 0.121(9) 1 calc R . . A 1
C7 C 1.044(2) -0.097(3) 0.4214(6) 0.086(7) Uani 0.5 1 d D U . A 1
H7 H 1.1390 -0.1065 0.4454 0.103 Uiso 0.379(9) 1 calc R . . A 1
C7A C 0.6352(17) 0.3067(14) 0.4246(4) 0.082(7) Uani 0.5 1 d D U . B 2
H7A H 0.6342 0.3917 0.4522 0.098 Uiso 0.348(10) 1 calc R . . B 2
C6A C 0.7551(15) 0.2960(12) 0.3832(6) 0.067(6) Uani 0.5 1 d G U . B 2
H6A H 0.8344 0.3738 0.3831 0.080 Uiso 0.5 1 calc R . . B 2
C5A C 0.7565(11) 0.1689(12) 0.3420(4) 0.038(3) Uani 0.5 1 d G U . B 2
C4A C 0.6381(13) 0.0525(11) 0.3422(4) 0.043(3) Uani 0.5 1 d G U . B 2
C9A C 0.5181(12) 0.0633(15) 0.3836(6) 0.062(5) Uani 0.5 1 d G U . B 2
H9A H 0.4389 -0.0146 0.3837 0.074 Uiso 0.5 1 calc R . . B 2
C8A C 0.5167(13) 0.1903(17) 0.4248(4) 0.083(7) Uani 0.5 1 d DG U . B 2
H8A H 0.4365 0.1975 0.4525 0.099 Uiso 0.152(10) 1 calc R . . B 2
C2 C 0.714(2) 0.077(2) 0.2683(8) 0.047(4) Uani 0.5 1 d . U . C 1
H2 H 0.6589 0.1249 0.2347 0.057 Uiso 0.5 1 calc R . . C 1

loop_
_atom_site_aniso_label
_atom_site_aniso_U_11
_atom_site_aniso_U_22
_atom_site_aniso_U_33
_atom_site_aniso_U_23
_atom_site_aniso_U_13
_atom_site_aniso_U_12
Fe1 0.0257(9) 0.0233(9) 0.0752(10) 0.000 0.0090(8) 0.000
N3 0.027(3) 0.035(3) 0.063(3) 0.008(3) 0.012(3) -0.003(2)
N1 0.032(3) 0.035(3) 0.063(3) -0.001(3) 0.011(3) -0.002(2)
Cl2 0.28(2) 0.041(5) 0.135(10) 0.029(6) -0.118(12) -0.021(8)
Cl4 0.046(5) 0.24(2) 0.107(9) -0.095(10) 0.035(6) -0.026(8)
C2A 0.036(7) 0.031(6) 0.071(7) -0.002(5) 0.017(6) 0.005(5)
Cl1 0.038(10) 0.035(10) 0.066(12) 0.004(7) -0.023(8) -0.023(9)
C4 0.047(6) 0.038(6) 0.059(6) 0.003(5) 0.006(5) -0.007(5)
C5 0.040(6) 0.037(6) 0.061(6) 0.000(5) 0.008(5) -0.002(4)
Cl3 0.12(2) 0.10(2) 0.084(14) -0.020(12) 0.039(14) -0.007(18)
C6 0.053(8) 0.051(8) 0.078(9) 0.004(7) -0.008(7) -0.005(6)
C9 0.081(10) 0.042(7) 0.066(8) 0.007(6) 0.011(7) -0.002(7)
C8 0.095(11) 0.060(10) 0.076(10) 0.011(9) 0.000(8) -0.003(8)
C7 0.088(11) 0.068(10) 0.100(13) 0.022(10) -0.014(10) -0.006(9)
C7A 0.077(11) 0.087(11) 0.085(12) -0.012(10) 0.033(10) 0.004(9)
C6A 0.072(10) 0.051(8) 0.079(9) -0.017(8) 0.029(8) -0.006(8)
C5A 0.030(6) 0.030(6) 0.056(6) 0.005(4) 0.006(5) 0.008(4)
C4A 0.033(6) 0.040(6) 0.056(6) 0.005(5) 0.005(5) 0.002(5)
C9A 0.040(7) 0.087(10) 0.058(8) 0.004(7) 0.010(6) 0.004(7)
C8A 0.081(12) 0.100(11) 0.070(11) -0.008(9) 0.029(10) -0.006(9)
C2 0.033(6) 0.045(6) 0.064(7) 0.013(6) 0.004(5) -0.012(5)

loop_
_atom_type_symbol
_atom_type_description
_atom_type_scat_dispersion_real
_atom_type_scat_dispersion_imag
_atom_type_scat_source
C C 0.0030 0.0010 'International Tables Vol C Tables 4.2.6.8 and 6.1.1.4'
H H 0.0000 0.0000 'International Tables Vol C Tables 4.2.6.8 and 6.1.1.4'
Cl Cl 0.1420 0.1510 'International Tables Vol C Tables 4.2.6.8 and 6.1.1.4'
Fe Fe 0.3520 0.8020 'International Tables Vol C Tables 4.2.6.8 and 6.1.1.4'
N N 0.0060 0.0030 'International Tables Vol C Tables 4.2.6.8 and 6.1.1.4'

loop_
_geom_angle_atom_site_label_1
_geom_angle_atom_site_label_2
_geom_angle_atom_site_label_3
_geom_angle
_geom_angle_site_symmetry_1
_geom_angle_site_symmetry_3
N3 Fe1 N3 103.3(4) 3 4_655
N1 Fe1 N3 124.1(2) . 3
N1 Fe1 N3 102.2(3) . 4_655
N1 Fe1 N3 124.1(2) 2_755 4_655
N1 Fe1 N3 102.2(3) 2_755 3
N1 Fe1 N1 103.0(4) 2_755 .
C2A N3 Fe1 125.0(9) . 3_445
C2A N3 C4A 103.2(10) . .
C4 N3 Fe1 128.0(8) . 3_445
C4A N3 Fe1 128.4(6) . 3_445
C2 N3 Fe1 124.0(9) . 3_445
C2 N3 C4 104.9(12) . .
C2A N1 Fe1 122.5(8) . .
C5 N1 Fe1 129.4(8) . .
C5A N1 Fe1 130.4(6) . .
C5A N1 C2A 103.6(10) . .
C2 N1 Fe1 123.6(8) . .
C2 N1 C5 102.1(11) . .
N3 C2A N1 114.7(13) . .
N3 C2A H2A 122.7 . .
N1 C2A H2A 122.7 . .
N3 C4 C5 108.9(15) . .
C9 C4 N3 132.3(16) . .
C9 C4 C5 118.7(18) . .
C4 C5 N1 107.7(15) . .
C6 C5 N1 127.2(15) . .
C6 C5 C4 125.0(18) . .
C5 C6 H6 123.2 . .
C7 C6 C5 113.7(19) . .
C7 C6 H6 123.2 . .
C4 C9 H9 121.6 . .
C4 C9 C8 116.8(18) . .
C8 C9 H9 121.6 . .
C9 C8 H8 121.1 . .
C7 C8 C9 117.8(12) . .
C7 C8 H8 121.1 . .
C6 C7 C8 127.3(17) . .
C6 C7 H7 116.3 . .
C8 C7 H7 116.3 . .
C6A C7A H7A 120.0 . .
C6A C7A C8A 120.0 . .
C8A C7A H7A 120.0 . .
C7A C6A H6A 120.0 . .
C5A C6A C7A 120.0 . .
C5A C6A H6A 120.0 . .
N1 C5A C6A 129.7(8) . .
N1 C5A C4A 110.2(8) . .
C6A C5A C4A 120.0 . .
C5A C4A N3 108.3(8) . .
C5A C4A C9A 120.0 . .
C9A C4A N3 131.5(8) . .
C4A C9A H9A 120.0 . .
C4A C9A C8A 120.0 . .
C8A C9A H9A 120.0 . .
C7A C8A H8A 120.0 . .
C9A C8A C7A 120.0 . .
C9A C8A H8A 120.0 . .
N3 C2 N1 116.4(14) . .
N3 C2 H2 121.8 . .
N1 C2 H2 121.8 . .

loop_
_geom_bond_atom_site_label_1
_geom_bond_atom_site_label_2
_geom_bond_distance
_geom_bond_site_symmetry_2
Fe1 N3 2.042(7) 4_655
Fe1 N3 2.042(7) 3
Fe1 N1 2.039(6) .
Fe1 N1 2.039(6) 2_755
N3 Fe1 2.042(7) 3_445
N3 C2A 1.36(2) .
N3 C4 1.402(19) .
N3 C4A 1.424(10) .
N3 C2 1.327(19) .
N1 C2A 1.39(2) .
N1 C5 1.439(19) .
N1 C5A 1.378(9) .
N1 C2 1.40(2) .
Cl2 C8 1.714(8) .
Cl4 C8A 1.714(8) .
C2A H2A 0.9300 .
Cl1 C7 1.713(8) .
C4 C5 1.42(2) .
C4 C9 1.39(2) .
C5 C6 1.39(3) .
Cl3 C7A 1.713(8) .
C6 H6 0.9300 .
C6 C7 1.33(3) .
C9 H9 0.9300 .
C9 C8 1.48(3) .
C8 H8 0.9300 .
C8 C7 1.38(3) .
C7 H7 0.9300 .
C7A H7A 0.9300 .
C7A C6A 1.3900 .
C7A C8A 1.3900 .
C6A H6A 0.9300 .
C6A C5A 1.3900 .
C5A C4A 1.3900 .
C4A C9A 1.3900 .
C9A H9A 0.9300 .
C9A C8A 1.3900 .
C8A H8A 0.9300 .
C2 H2 0.9300 .

loop_
_twin_individual_id
_twin_individual_mass_fraction_refined
1 0.40(17)
2 0.158(6)
3 0.221(9)
4 0.11(12)
5 0.11(12)
